data_7245189
loop_
_publ_author_name
'Qu, Zhonghua'
'Tian, Tong'
'Tan, Yongbo'
'Ji, Xiaochen'
'Deng, Guo-Jun'
'Huang, Huawen'

_publ_section_title
;
 Redox-neutral ketyl radical coupling/cyclization of carbonyls with N-aryl
 acrylamides through consecutive photoinduced electron transfer
;
_journal_issue 19
_journal_name_full 'Green Chemistry'
_journal_page_first 7403
_journal_page_last 7409
_journal_paper_doi 10.1039/D2GC01966C
_journal_volume 24
_journal_year 2022
_chemical_formula_moiety 'C18 H19 N O2'
_chemical_formula_sum 'C18 H19 N O2'
_chemical_formula_weight 281.34
_space_group_crystal_system orthorhombic
_space_group_IT_number 61
_space_group_name_Hall '-P 2ac 2ab'
_space_group_name_H-M_alt 'P b c a'
_atom_sites_solution_hydrogens mixed
_atom_sites_solution_primary dual
_audit_creation_date 2021-06-19
_audit_creation_method
;
Olex2 1.3
(compiled 2020.07.31 svn.rc2a77460 for OlexSys, GUI svn.r6145)
;
_audit_update_record
;
2022-04-14 deposited with the CCDC.	2022-07-13 downloaded from the CCDC.
;
_cell_angle_alpha 90
_cell_angle_beta 90
_cell_angle_gamma 90
_cell_formula_units_Z 8
_cell_length_a 8.8424(9)
_cell_length_b 12.5877(12)
_cell_length_c 26.417(4)
_cell_measurement_reflns_used 2652
_cell_measurement_temperature 200.00(10)
_cell_measurement_theta_max 28.3280
_cell_measurement_theta_min 2.7840
_cell_volume 2940.4(6)
_computing_cell_refinement 'CrysAlisPro 1.171.38.43f (Rigaku OD, 2015)'
_computing_data_collection 'CrysAlisPro 1.171.38.43f (Rigaku OD, 2015)'
_computing_data_reduction 'CrysAlisPro 1.171.38.43f (Rigaku OD, 2015)'
_computing_molecular_graphics 'Olex2 1.3 (Dolomanov et al., 2009)'
_computing_publication_material 'Olex2 1.3 (Dolomanov et al., 2009)'
_computing_structure_refinement 'SHELXL 2018/3 (Sheldrick, 2015)'
_computing_structure_solution 'SHELXT  (Sheldrick, 2015)'
_diffrn_ambient_environment N~2~
_diffrn_ambient_temperature 200.00(10)
_diffrn_detector 'CCD plate'
_diffrn_detector_area_resol_mean 5.2684
_diffrn_detector_type AtlasS2
_diffrn_measured_fraction_theta_full 0.998
_diffrn_measured_fraction_theta_max 0.998
_diffrn_measurement_details
;
List of Runs (angles in degrees, time in seconds):

  # Type    Start    End  Width  t~exp~   \w     \q     \k     \f   Frames
#--------------------------------------------------------------------------
  1  \w    -28.00  20.00   1.00    2.00    --  -11.27  77.00 -30.00   48
  2  \w    -12.00  63.00   1.00    2.00    --   11.90  77.00-180.00   75
;
_diffrn_measurement_device 'four-circle diffractometer'
_diffrn_measurement_device_type 'SuperNova, Dual, Cu at zero, AtlasS2'
_diffrn_measurement_method '\w scans'
_diffrn_orient_matrix_type 'CrysAlisPro convention (1999,Acta A55,543-557)'
_diffrn_orient_matrix_UB_11 -0.0354707000
_diffrn_orient_matrix_UB_12 0.0197894000
_diffrn_orient_matrix_UB_13 -0.0221018000
_diffrn_orient_matrix_UB_21 0.0019503000
_diffrn_orient_matrix_UB_22 -0.0515767000
_diffrn_orient_matrix_UB_23 -0.0107764000
_diffrn_orient_matrix_UB_31 -0.0720569000
_diffrn_orient_matrix_UB_32 -0.0112077000
_diffrn_orient_matrix_UB_33 0.0106587000
_diffrn_radiation_monochromator mirror
_diffrn_radiation_probe x-ray
_diffrn_radiation_type 'Mo K\a'
_diffrn_radiation_wavelength 0.71073
_diffrn_reflns_av_R_equivalents 0.0309
_diffrn_reflns_av_unetI/netI 0.0330
_diffrn_reflns_Laue_measured_fraction_full 0.998
_diffrn_reflns_Laue_measured_fraction_max 0.998
_diffrn_reflns_limit_h_max 10
_diffrn_reflns_limit_h_min -10
_diffrn_reflns_limit_k_max 14
_diffrn_reflns_limit_k_min -11
_diffrn_reflns_limit_l_max 21
_diffrn_reflns_limit_l_min -31
_diffrn_reflns_number 7598
_diffrn_reflns_point_group_measured_fraction_full 0.998
_diffrn_reflns_point_group_measured_fraction_max 0.998
_diffrn_reflns_theta_full 24.997
_diffrn_reflns_theta_max 24.997
_diffrn_reflns_theta_min 2.772
_diffrn_source 'micro-focus sealed X-ray tube'
_diffrn_source_type 'SuperNova (Mo) X-ray Source'
_exptl_absorpt_coefficient_mu 0.083
_exptl_absorpt_correction_T_max 1.00000
_exptl_absorpt_correction_T_min 0.57331
_exptl_absorpt_correction_type multi-scan
_exptl_absorpt_process_details
;
CrysAlisPro 1.171.38.43f (Rigaku Oxford Diffraction, 2015)
Empirical absorption correction using spherical harmonics,
 implemented in SCALE3 ABSPACK scaling algorithm.
;
_exptl_crystal_colour colourless
_exptl_crystal_colour_primary colourless
_exptl_crystal_density_diffrn 1.271
_exptl_crystal_description block
_exptl_crystal_F_000 1200
_exptl_crystal_size_max 0.15
_exptl_crystal_size_mid 0.13
_exptl_crystal_size_min 0.12
_refine_diff_density_max 0.176
_refine_diff_density_min -0.242
_refine_diff_density_rms 0.062
_refine_ls_extinction_method none
_refine_ls_goodness_of_fit_ref 1.077
_refine_ls_hydrogen_treatment constr
_refine_ls_matrix_type full
_refine_ls_number_parameters 192
_refine_ls_number_reflns 2587
_refine_ls_number_restraints 0
_refine_ls_restrained_S_all 1.077
_refine_ls_R_factor_all 0.0566
_refine_ls_R_factor_gt 0.0443
_refine_ls_shift/su_max 0.001
_refine_ls_shift/su_mean 0.000
_refine_ls_structure_factor_coef Fsqd
_refine_ls_weighting_details 'w=1/[\s^2^(Fo^2^)+(0.0483P)^2^+0.8156P] where P=(Fo^2^+2Fc^2^)/3'
_refine_ls_weighting_scheme calc
_refine_ls_wR_factor_gt 0.1028
_refine_ls_wR_factor_ref 0.1108
_reflns_Friedel_coverage 0.000
_reflns_number_gt 2091
_reflns_number_total 2587
_reflns_threshold_expression 'I > 2\s(I)'
_cod_data_source_file d2gc01966c2.cif
_cod_data_source_block xt0619
_cod_depositor_comments 'Adding full bibliography for 7245189--7245190.cif.'
_cod_database_code 7245189
_shelx_shelxl_version_number 2018/3
_shelx_space_group_comment
;
The symmetry employed for this shelxl refinement is uniquely defined
by the following loop, which should always be used as a source of
symmetry information in preference to the above space-group names.
They are only intended as comments.
;
_reflns_odcompleteness_completeness 99.30
_reflns_odcompleteness_iscentric 1
_reflns_odcompleteness_theta 26.32
_olex2_refinement_description
;
1. Fixed Uiso
 At 1.2 times of:
  All C(H) groups, All C(H,H) groups
 At 1.5 times of:
  All C(H,H,H) groups, All O(H) groups
2.a Riding coordinates:
 C18(H18A,H18B,H18C)
2.b Ternary CH refined with riding coordinates:
 C7(H7)
2.c Secondary CH2 refined with riding coordinates:
 C8(H8A,H8B)
2.d Aromatic/amide H refined with riding coordinates:
 C2(H2), C3(H3), C4(H4), C5(H5), C6(H6), C14(H14), C15(H15), C16(H16), C17(H17)
2.e Idealised Me refined as rotating group:
 C10(H10A,H10B,H10C)
2.f Idealised tetrahedral OH refined as rotating group:
 O1(H1)
;
_olex2_date_sample_data_collection 2021-06-19
_olex2_submission_special_instructions 'No special instructions were received'
_oxdiff_exptl_absorpt_empirical_details
;
Empirical correction (ABSPACK) includes:
- Absorption correction using spherical harmonics
- Frame scaling
;
_oxdiff_exptl_absorpt_empirical_full_max 1.796
_oxdiff_exptl_absorpt_empirical_full_min 0.543

loop_
_space_group_symop_operation_xyz
'x, y, z'
'-x+1/2, -y, z+1/2'
'-x, y+1/2, -z+1/2'
'x+1/2, -y+1/2, -z'
'-x, -y, -z'
'x-1/2, y, -z-1/2'
'x, -y-1/2, z-1/2'
'-x-1/2, y-1/2, z'

loop_
_atom_site_label
_atom_site_type_symbol
_atom_site_fract_x
_atom_site_fract_y
_atom_site_fract_z
_atom_site_U_iso_or_equiv
_atom_site_adp_type
_atom_site_occupancy
_atom_site_site_symmetry_order
_atom_site_calc_flag
_atom_site_refinement_flags_posn
_atom_site_refinement_flags_adp
_atom_site_refinement_flags_occupancy
_atom_site_disorder_assembly
_atom_site_disorder_group
O1 O 0.85684(13) 0.37184(11) 0.68614(5) 0.0378(3) Uani 1 1 d . . . . .
H1 H 0.839029 0.379271 0.716399 0.057 Uiso 1 1 calc R U . . .
O2 O 0.30677(14) 0.38767(9) 0.70735(5) 0.0328(3) Uani 1 1 d . . . . .
N1 N 0.28867(15) 0.34068(10) 0.62400(5) 0.0254(3) Uani 1 1 d . . . . .
C1 C 0.64587(18) 0.44464(13) 0.63892(6) 0.0255(4) Uani 1 1 d . . . . .
C2 C 0.6231(2) 0.45635(15) 0.58737(7) 0.0334(4) Uani 1 1 d . . . . .
H2 H 0.652139 0.402256 0.565445 0.040 Uiso 1 1 calc R U . . .
C3 C 0.5576(2) 0.54798(16) 0.56806(8) 0.0449(5) Uani 1 1 d . . . . .
H3 H 0.542985 0.555119 0.533357 0.054 Uiso 1 1 calc R U . . .
C4 C 0.5143(2) 0.62799(16) 0.60019(9) 0.0465(6) Uani 1 1 d . . . . .
H4 H 0.470061 0.689267 0.587231 0.056 Uiso 1 1 calc R U . . .
C5 C 0.5360(2) 0.61787(15) 0.65139(8) 0.0411(5) Uani 1 1 d . . . . .
H5 H 0.506919 0.672324 0.673101 0.049 Uiso 1 1 calc R U . . .
C6 C 0.6012(2) 0.52652(13) 0.67064(7) 0.0326(4) Uani 1 1 d . . . . .
H6 H 0.615194 0.519947 0.705386 0.039 Uiso 1 1 calc R U . . .
C7 C 0.71997(18) 0.34605(13) 0.66004(6) 0.0263(4) Uani 1 1 d . . . . .
H7 H 0.747483 0.301027 0.631212 0.032 Uiso 1 1 calc R U . . .
C8 C 0.61693(18) 0.28017(14) 0.69445(6) 0.0260(4) Uani 1 1 d . . . . .
H8A H 0.596419 0.321542 0.724657 0.031 Uiso 1 1 calc R U . . .
H8B H 0.672498 0.217482 0.704942 0.031 Uiso 1 1 calc R U . . .
C9 C 0.46470(18) 0.24367(12) 0.67237(6) 0.0230(4) Uani 1 1 d . . . . .
C10 C 0.4008(2) 0.15407(13) 0.70576(7) 0.0320(4) Uani 1 1 d . . . . .
H10A H 0.303385 0.133050 0.693207 0.048 Uiso 1 1 calc R U . . .
H10B H 0.390878 0.178978 0.739951 0.048 Uiso 1 1 calc R U . . .
H10C H 0.468185 0.094316 0.704956 0.048 Uiso 1 1 calc R U . . .
C11 C 0.46795(17) 0.21050(12) 0.61756(6) 0.0213(4) Uani 1 1 d . . . . .
C12 C 0.34717(18) 0.33318(13) 0.67156(6) 0.0241(4) Uani 1 1 d . . . . .
C13 C 0.36081(17) 0.26923(13) 0.59104(6) 0.0233(4) Uani 1 1 d . . . . .
C14 C 0.3363(2) 0.25406(14) 0.54019(7) 0.0317(4) Uani 1 1 d . . . . .
H14 H 0.264399 0.293566 0.522698 0.038 Uiso 1 1 calc R U . . .
C15 C 0.4231(2) 0.17735(15) 0.51591(7) 0.0343(4) Uani 1 1 d . . . . .
H15 H 0.408536 0.165145 0.481529 0.041 Uiso 1 1 calc R U . . .
C16 C 0.5303(2) 0.11895(14) 0.54168(7) 0.0315(4) Uani 1 1 d . . . . .
H16 H 0.587201 0.068286 0.524553 0.038 Uiso 1 1 calc R U . . .
C17 C 0.55365(19) 0.13538(13) 0.59305(6) 0.0266(4) Uani 1 1 d . . . . .
H17 H 0.625966 0.096273 0.610548 0.032 Uiso 1 1 calc R U . . .
C18 C 0.1768(2) 0.41943(14) 0.60944(7) 0.0371(5) Uani 1 1 d . . . . .
H18A H 0.224984 0.474689 0.590257 0.056 Uiso 1 1 d R U . . .
H18B H 0.131364 0.449259 0.639267 0.056 Uiso 1 1 d R U . . .
H18C H 0.100334 0.386329 0.589037 0.056 Uiso 1 1 d R U . . .

loop_
_atom_site_aniso_label
_atom_site_aniso_U_11
_atom_site_aniso_U_22
_atom_site_aniso_U_33
_atom_site_aniso_U_23
_atom_site_aniso_U_13
_atom_site_aniso_U_12
O1 0.0236(7) 0.0521(8) 0.0377(8) -0.0036(7) -0.0030(5) -0.0069(6)
O2 0.0330(7) 0.0348(7) 0.0305(7) -0.0048(6) 0.0066(5) 0.0041(6)
N1 0.0233(7) 0.0265(7) 0.0263(8) 0.0010(6) -0.0015(6) 0.0051(6)
C1 0.0218(8) 0.0280(9) 0.0266(10) -0.0015(7) 0.0022(7) -0.0085(7)
C2 0.0369(10) 0.0342(10) 0.0292(11) -0.0013(8) -0.0009(8) -0.0109(8)
C3 0.0498(12) 0.0462(12) 0.0386(12) 0.0120(10) -0.0150(10) -0.0154(10)
C4 0.0404(12) 0.0332(11) 0.0659(15) 0.0128(11) -0.0140(11) -0.0052(9)
C5 0.0360(11) 0.0297(10) 0.0576(14) -0.0039(9) 0.0024(10) -0.0022(9)
C6 0.0345(10) 0.0305(9) 0.0328(10) -0.0044(8) 0.0018(8) -0.0047(8)
C7 0.0228(9) 0.0316(9) 0.0245(9) -0.0051(7) -0.0005(7) -0.0009(7)
C8 0.0255(9) 0.0296(9) 0.0230(9) 0.0018(7) -0.0033(7) 0.0016(7)
C9 0.0237(9) 0.0233(8) 0.0221(9) 0.0019(7) 0.0005(7) 0.0010(7)
C10 0.0368(10) 0.0304(9) 0.0289(10) 0.0049(8) 0.0031(8) -0.0021(8)
C11 0.0199(8) 0.0211(8) 0.0230(9) 0.0020(7) 0.0000(7) -0.0050(7)
C12 0.0220(8) 0.0251(8) 0.0253(9) 0.0018(7) 0.0029(7) -0.0040(7)
C13 0.0205(8) 0.0252(9) 0.0242(9) 0.0024(7) 0.0001(7) -0.0035(7)
C14 0.0296(9) 0.0379(10) 0.0277(10) 0.0039(8) -0.0053(8) -0.0006(8)
C15 0.0359(10) 0.0442(11) 0.0226(10) -0.0039(8) 0.0010(8) -0.0082(9)
C16 0.0311(10) 0.0318(10) 0.0315(10) -0.0078(8) 0.0064(8) -0.0039(8)
C17 0.0245(9) 0.0236(8) 0.0318(10) -0.0002(7) -0.0004(7) -0.0007(7)
C18 0.0329(10) 0.0344(10) 0.0439(12) 0.0021(9) -0.0053(9) 0.0102(9)

loop_
_atom_type_symbol
_atom_type_description
_atom_type_scat_dispersion_real
_atom_type_scat_dispersion_imag
_atom_type_scat_source
C C 0.0033 0.0016 'International Tables Vol C Tables 4.2.6.8 and 6.1.1.4'
H H 0.0000 0.0000 'International Tables Vol C Tables 4.2.6.8 and 6.1.1.4'
N N 0.0061 0.0033 'International Tables Vol C Tables 4.2.6.8 and 6.1.1.4'
O O 0.0106 0.0060 'International Tables Vol C Tables 4.2.6.8 and 6.1.1.4'

loop_
_geom_angle_atom_site_label_1
_geom_angle_atom_site_label_2
_geom_angle_atom_site_label_3
_geom_angle
_geom_angle_site_symmetry_1
_geom_angle_site_symmetry_3
_geom_angle_publ_flag
C7 O1 H1 109.5 . . ?
C12 N1 C13 110.78(13) . . ?
C12 N1 C18 123.39(14) . . ?
C13 N1 C18 125.60(14) . . ?
C2 C1 C6 118.30(16) . . ?
C2 C1 C7 120.93(15) . . ?
C6 C1 C7 120.76(16) . . ?
C1 C2 H2 119.6 . . ?
C1 C2 C3 120.71(18) . . ?
C3 C2 H2 119.6 . . ?
C2 C3 H3 120.0 . . ?
C4 C3 C2 119.95(19) . . ?
C4 C3 H3 120.0 . . ?
C3 C4 H4 119.9 . . ?
C3 C4 C5 120.19(19) . . ?
C5 C4 H4 119.9 . . ?
C4 C5 H5 120.1 . . ?
C4 C5 C6 119.86(19) . . ?
C6 C5 H5 120.1 . . ?
C1 C6 H6 119.5 . . ?
C5 C6 C1 120.99(18) . . ?
C5 C6 H6 119.5 . . ?
O1 C7 C1 111.03(13) . . ?
O1 C7 H7 107.2 . . ?
O1 C7 C8 109.89(13) . . ?
C1 C7 H7 107.2 . . ?
C1 C7 C8 113.97(14) . . ?
C8 C7 H7 107.2 . . ?
C7 C8 H8A 108.0 . . ?
C7 C8 H8B 108.0 . . ?
C7 C8 C9 117.23(14) . . ?
H8A C8 H8B 107.2 . . ?
C9 C8 H8A 108.0 . . ?
C9 C8 H8B 108.0 . . ?
C8 C9 C10 108.84(13) . . ?
C11 C9 C8 115.51(13) . . ?
C11 C9 C10 110.76(13) . . ?
C11 C9 C12 101.72(12) . . ?
C12 C9 C8 112.29(13) . . ?
C12 C9 C10 107.31(13) . . ?
C9 C10 H10A 109.5 . . ?
C9 C10 H10B 109.5 . . ?
C9 C10 H10C 109.5 . . ?
H10A C10 H10B 109.5 . . ?
H10A C10 H10C 109.5 . . ?
H10B C10 H10C 109.5 . . ?
C13 C11 C9 108.89(13) . . ?
C17 C11 C9 130.84(15) . . ?
C17 C11 C13 120.26(15) . . ?
O2 C12 N1 124.33(15) . . ?
O2 C12 C9 126.89(15) . . ?
N1 C12 C9 108.74(14) . . ?
C11 C13 N1 109.71(14) . . ?
C14 C13 N1 128.55(15) . . ?
C14 C13 C11 121.74(15) . . ?
C13 C14 H14 121.3 . . ?
C13 C14 C15 117.42(16) . . ?
C15 C14 H14 121.3 . . ?
C14 C15 H15 119.3 . . ?
C16 C15 C14 121.45(17) . . ?
C16 C15 H15 119.3 . . ?
C15 C16 H16 119.8 . . ?
C15 C16 C17 120.36(16) . . ?
C17 C16 H16 119.8 . . ?
C11 C17 C16 118.76(16) . . ?
C11 C17 H17 120.6 . . ?
C16 C17 H17 120.6 . . ?
N1 C18 H18A 109.4 . . ?
N1 C18 H18B 109.5 . . ?
N1 C18 H18C 109.4 . . ?
H18A C18 H18B 109.6 . . ?
H18A C18 H18C 109.3 . . ?
H18B C18 H18C 109.6 . . ?

loop_
_geom_bond_atom_site_label_1
_geom_bond_atom_site_label_2
_geom_bond_distance
_geom_bond_site_symmetry_2
_geom_bond_publ_flag
O1 H1 0.8200 . ?
O1 C7 1.4302(19) . ?
O2 C12 1.2216(19) . ?
N1 C12 1.362(2) . ?
N1 C13 1.405(2) . ?
N1 C18 1.452(2) . ?
C1 C2 1.384(2) . ?
C1 C6 1.386(2) . ?
C1 C7 1.510(2) . ?
C2 H2 0.9300 . ?
C2 C3 1.388(3) . ?
C3 H3 0.9300 . ?
C3 C4 1.372(3) . ?
C4 H4 0.9300 . ?
C4 C5 1.372(3) . ?
C5 H5 0.9300 . ?
C5 C6 1.383(3) . ?
C6 H6 0.9300 . ?
C7 H7 0.9800 . ?
C7 C8 1.531(2) . ?
C8 H8A 0.9700 . ?
C8 H8B 0.9700 . ?
C8 C9 1.537(2) . ?
C9 C10 1.539(2) . ?
C9 C11 1.507(2) . ?
C9 C12 1.533(2) . ?
C10 H10A 0.9600 . ?
C10 H10B 0.9600 . ?
C10 H10C 0.9600 . ?
C11 C13 1.391(2) . ?
C11 C17 1.374(2) . ?
C13 C14 1.374(2) . ?
C14 H14 0.9300 . ?
C14 C15 1.390(3) . ?
C15 H15 0.9300 . ?
C15 C16 1.379(3) . ?
C16 H16 0.9300 . ?
C16 C17 1.388(2) . ?
C17 H17 0.9300 . ?
C18 H18A 0.9601 . ?
C18 H18B 0.9611 . ?
C18 H18C 0.9600 . ?

loop_
_geom_torsion_atom_site_label_1
_geom_torsion_atom_site_label_2
_geom_torsion_atom_site_label_3
_geom_torsion_atom_site_label_4
_geom_torsion
_geom_torsion_site_symmetry_1
_geom_torsion_site_symmetry_2
_geom_torsion_site_symmetry_3
_geom_torsion_site_symmetry_4
_geom_torsion_publ_flag
O1 C7 C8 C9 -179.18(13) . . . . ?
N1 C13 C14 C15 -179.79(16) . . . . ?
C1 C2 C3 C4 -0.1(3) . . . . ?
C1 C7 C8 C9 55.5(2) . . . . ?
C2 C1 C6 C5 -0.2(2) . . . . ?
C2 C1 C7 O1 119.02(16) . . . . ?
C2 C1 C7 C8 -116.24(17) . . . . ?
C2 C3 C4 C5 0.2(3) . . . . ?
C3 C4 C5 C6 -0.3(3) . . . . ?
C4 C5 C6 C1 0.3(3) . . . . ?
C6 C1 C2 C3 0.2(3) . . . . ?
C6 C1 C7 O1 -59.9(2) . . . . ?
C6 C1 C7 C8 64.9(2) . . . . ?
C7 C1 C2 C3 -178.79(16) . . . . ?
C7 C1 C6 C5 178.71(16) . . . . ?
C7 C8 C9 C10 163.73(14) . . . . ?
C7 C8 C9 C11 38.4(2) . . . . ?
C7 C8 C9 C12 -77.61(18) . . . . ?
C8 C9 C11 C13 -124.96(15) . . . . ?
C8 C9 C11 C17 56.2(2) . . . . ?
C8 C9 C12 O2 -54.2(2) . . . . ?
C8 C9 C12 N1 128.04(14) . . . . ?
C9 C11 C13 N1 1.23(17) . . . . ?
C9 C11 C13 C14 -178.55(15) . . . . ?
C9 C11 C17 C16 178.27(15) . . . . ?
C10 C9 C11 C13 110.73(15) . . . . ?
C10 C9 C11 C17 -68.1(2) . . . . ?
C10 C9 C12 O2 65.4(2) . . . . ?
C10 C9 C12 N1 -112.40(15) . . . . ?
C11 C9 C12 O2 -178.26(16) . . . . ?
C11 C9 C12 N1 3.96(16) . . . . ?
C11 C13 C14 C15 -0.1(2) . . . . ?
C12 N1 C13 C11 1.48(18) . . . . ?
C12 N1 C13 C14 -178.75(16) . . . . ?
C12 C9 C11 C13 -3.07(16) . . . . ?
C12 C9 C11 C17 178.06(16) . . . . ?
C13 N1 C12 O2 178.64(15) . . . . ?
C13 N1 C12 C9 -3.51(17) . . . . ?
C13 C11 C17 C16 -0.5(2) . . . . ?
C13 C14 C15 C16 -0.3(3) . . . . ?
C14 C15 C16 C17 0.3(3) . . . . ?
C15 C16 C17 C11 0.1(2) . . . . ?
C17 C11 C13 N1 -179.76(14) . . . . ?
C17 C11 C13 C14 0.5(2) . . . . ?
C18 N1 C12 O2 3.9(3) . . . . ?
C18 N1 C12 C9 -178.28(14) . . . . ?
C18 N1 C13 C11 176.11(15) . . . . ?
C18 N1 C13 C14 -4.1(3) . . . . ?
